data_7112967
loop_
_publ_author_name
'Chen, Xue-Yi'
'Barnes, Charles'
'Bai, Xinyan'
'Sandreczki, T. C.'
'Peng, Zhonghua'
'Kadnikova, Ekaterina N.'
'Dias, J. R.'

_publ_section_title
;
 Synthesis and structural analysis of a novel iodinated cyclopentadienone
 via ring-contraction iodination and its application in synthesis of
 alkyne-functionalized cyclopentadienones.
;
_journal_issue 43
_journal_name_full 'Chemical communications (Cambridge, England)'
_journal_page_first 8171
_journal_page_last 8173
_journal_paper_doi 10.1039/c0cc02543g
_journal_volume 46
_journal_year 2010
_chemical_formula_sum 'C18 H25 I O4'
_chemical_formula_weight 432.28
_space_group_IT_number 15
_symmetry_cell_setting monoclinic
_symmetry_Int_Tables_number 15
_symmetry_space_group_name_Hall '-C 2yc'
_symmetry_space_group_name_H-M 'C 1 2/c 1'
_atom_sites_solution_hydrogens geom
_atom_sites_solution_primary direct
_atom_sites_solution_secondary difmap
_audit_creation_method SHELXL-97
_cell_angle_alpha 90.00
_cell_angle_beta 125.523(2)
_cell_angle_gamma 90.00
_cell_formula_units_Z 8
_cell_length_a 25.726(5)
_cell_length_b 9.7110(17)
_cell_length_c 18.526(3)
_cell_measurement_reflns_used 9863
_cell_measurement_temperature 173(2)
_cell_measurement_theta_max 28.5
_cell_measurement_theta_min 2.2
_cell_volume 3766.9(12)
_computing_cell_refinement 'APEX2 (Bruker AXS, 2008)'
_computing_data_collection 'APEX2 (Bruker AXS, 2008)'
_computing_data_reduction 'APEX2 (Bruker AXS, 2008)'
_computing_molecular_graphics 'ORTEP-III (Burnett & Johnson, 1996)'
_computing_publication_material 'CIFTAB (Sheldrick, 1997)'
_computing_structure_refinement 'SHELXL-97 (Sheldrick, 1997)'
_computing_structure_solution 'SHELXS-97 (Sheldrick, 1997)'
_diffrn_ambient_temperature 173(2)
_diffrn_measured_fraction_theta_full 0.943
_diffrn_measured_fraction_theta_max 0.943
_diffrn_measurement_device_type 'Bruker APEXII CCD area detector'
_diffrn_measurement_method 'omega scans'
_diffrn_radiation_monochromator graphite
_diffrn_radiation_type MoK\a
_diffrn_radiation_wavelength 0.71073
_diffrn_reflns_av_R_equivalents 0.0270
_diffrn_reflns_av_sigmaI/netI 0.0181
_diffrn_reflns_limit_h_max 33
_diffrn_reflns_limit_h_min -34
_diffrn_reflns_limit_k_max 12
_diffrn_reflns_limit_k_min -13
_diffrn_reflns_limit_l_max 24
_diffrn_reflns_limit_l_min -24
_diffrn_reflns_number 21540
_diffrn_reflns_theta_full 28.69
_diffrn_reflns_theta_max 28.69
_diffrn_reflns_theta_min 2.23
_diffrn_source 'fine-focus sealed tube'
_diffrn_standards_decay_% 0.0
_exptl_absorpt_coefficient_mu 1.717
_exptl_absorpt_correction_T_max 0.63
_exptl_absorpt_correction_T_min 0.52
_exptl_absorpt_correction_type multi-scan
_exptl_absorpt_process_details
;
Data were corrected for decay and absorption using the program SADABS
(Sheldrick, G. M. (2003). SADABS. Version 2.10. University of
G\"ottingen, Germany).
;
_exptl_crystal_colour colourless
_exptl_crystal_density_diffrn 1.524
_exptl_crystal_density_method 'not measured'
_exptl_crystal_description prism
_exptl_crystal_F_000 1744
_exptl_crystal_size_max 0.55
_exptl_crystal_size_mid 0.55
_exptl_crystal_size_min 0.30
_refine_diff_density_max 0.763
_refine_diff_density_min -0.899
_refine_diff_density_rms 0.072
_refine_ls_extinction_method none
_refine_ls_goodness_of_fit_ref 1.073
_refine_ls_hydrogen_treatment constr
_refine_ls_matrix_type full
_refine_ls_number_parameters 216
_refine_ls_number_reflns 4586
_refine_ls_number_restraints 0
_refine_ls_restrained_S_all 1.073
_refine_ls_R_factor_all 0.0234
_refine_ls_R_factor_gt 0.0211
_refine_ls_shift/su_max 0.002
_refine_ls_shift/su_mean 0.000
_refine_ls_structure_factor_coef Fsqd
_refine_ls_weighting_details 'calc w=1/[\s^2^(Fo^2^)+(0.0270P)^2^+4.4593P] where P=(Fo^2^+2Fc^2^)/3'
_refine_ls_weighting_scheme calc
_refine_ls_wR_factor_gt 0.0560
_refine_ls_wR_factor_ref 0.0574
_reflns_number_gt 4228
_reflns_number_total 4586
_reflns_threshold_expression >2sigma(I)
_cod_data_source_file c0cc02543g.txt
_cod_data_source_block tB2AcPhI-m
_cod_original_cell_volume 3766.9(11)
_cod_original_sg_symbol_H-M 'C 2/c'
_cod_database_code 7112967

loop_
_symmetry_equiv_pos_as_xyz
'x, y, z'
'-x, y, -z+1/2'
'x+1/2, y+1/2, z'
'-x+1/2, y+1/2, -z+1/2'
'-x, -y, -z'
'x, -y, z-1/2'
'-x+1/2, -y+1/2, -z'
'x+1/2, -y+1/2, z-1/2'

loop_
_atom_site_label
_atom_site_type_symbol
_atom_site_fract_x
_atom_site_fract_y
_atom_site_fract_z
_atom_site_U_iso_or_equiv
_atom_site_adp_type
_atom_site_occupancy
_atom_site_symmetry_multiplicity
_atom_site_calc_flag
_atom_site_refinement_flags
I1 I 0.280530(5) 0.205028(11) 0.163166(8) 0.03194(5) Uani 1 1 d .
O1 O 0.39116(5) -0.00614(12) 0.29602(7) 0.0225(2) Uani 1 1 d .
C1 C 0.22358(7) -0.22564(15) 0.10833(9) 0.0165(3) Uani 1 1 d .
O2 O 0.41486(6) 0.04871(14) 0.19956(8) 0.0336(3) Uani 1 1 d .
C2 C 0.27991(7) -0.29149(15) 0.17509(10) 0.0182(3) Uani 1 1 d .
H2 H 0.2791 -0.3890 0.1783 0.022 Uiso 1 1 calc R
O3 O 0.17213(5) -0.00666(12) 0.04215(7) 0.0208(2) Uani 1 1 d .
C3 C 0.33734(7) -0.22482(15) 0.23747(9) 0.0179(3) Uani 1 1 d .
O4 O 0.20717(6) 0.01840(14) -0.04428(8) 0.0327(3) Uani 1 1 d .
C4 C 0.33700(7) -0.08150(16) 0.23131(9) 0.0186(3) Uani 1 1 d .
C5 C 0.28229(7) -0.01011(16) 0.16684(9) 0.0193(3) Uani 1 1 d .
C6 C 0.22673(7) -0.08283(16) 0.10476(9) 0.0180(3) Uani 1 1 d .
C7 C 0.16218(7) -0.30864(16) 0.04441(10) 0.0194(3) Uani 1 1 d .
C8 C 0.17155(8) -0.46267(17) 0.06739(12) 0.0278(3) Uani 1 1 d .
H8A H 0.1848 -0.4751 0.1284 0.042 Uiso 1 1 calc R
H8B H 0.2046 -0.4996 0.0619 0.042 Uiso 1 1 calc R
H8C H 0.1313 -0.5116 0.0266 0.042 Uiso 1 1 calc R
C9 C 0.14197(9) -0.29502(19) -0.05136(11) 0.0303(4) Uani 1 1 d .
H9A H 0.1060 -0.3568 -0.0900 0.045 Uiso 1 1 calc R
H9B H 0.1779 -0.3198 -0.0536 0.045 Uiso 1 1 calc R
H9C H 0.1291 -0.1998 -0.0715 0.045 Uiso 1 1 calc R
C10 C 0.10820(7) -0.25788(19) 0.05072(11) 0.0268(3) Uani 1 1 d .
H10A H 0.1221 -0.2644 0.1123 0.040 Uiso 1 1 calc R
H10B H 0.0702 -0.3151 0.0129 0.040 Uiso 1 1 calc R
H10C H 0.0980 -0.1619 0.0310 0.040 Uiso 1 1 calc R
C11 C 0.39639(7) -0.30744(17) 0.30926(10) 0.0224(3) Uani 1 1 d .
C12 C 0.38221(9) -0.46243(19) 0.30051(13) 0.0344(4) Uani 1 1 d .
H12A H 0.4205 -0.5120 0.3472 0.052 Uiso 1 1 calc R
H12B H 0.3698 -0.4945 0.2424 0.052 Uiso 1 1 calc R
H12C H 0.3473 -0.4797 0.3063 0.052 Uiso 1 1 calc R
C13 C 0.45228(8) -0.28682(19) 0.30125(12) 0.0301(4) Uani 1 1 d .
H13A H 0.4654 -0.1900 0.3123 0.045 Uiso 1 1 calc R
H13B H 0.4386 -0.3125 0.2415 0.045 Uiso 1 1 calc R
H13C H 0.4883 -0.3449 0.3449 0.045 Uiso 1 1 calc R
C14 C 0.41650(8) -0.2635(2) 0.40193(11) 0.0315(4) Uani 1 1 d .
H14A H 0.4293 -0.1665 0.4118 0.047 Uiso 1 1 calc R
H14B H 0.4525 -0.3203 0.4470 0.047 Uiso 1 1 calc R
H14C H 0.3805 -0.2759 0.4061 0.047 Uiso 1 1 calc R
C15 C 0.42654(7) 0.05682(17) 0.27180(11) 0.0258(3) Uani 1 1 d .
C16 C 0.48070(9) 0.1352(2) 0.34880(14) 0.0412(5) Uani 1 1 d .
H16A H 0.5175 0.1336 0.3459 0.062 Uiso 1 1 calc R
H16B H 0.4924 0.0925 0.4043 0.062 Uiso 1 1 calc R
H16C H 0.4676 0.2307 0.3466 0.062 Uiso 1 1 calc R
C17 C 0.16887(8) 0.04352(17) -0.02967(10) 0.0252(3) Uani 1 1 d .
C18 C 0.11050(10) 0.1310(2) -0.08519(13) 0.0413(5) Uani 1 1 d .
H18A H 0.1206 0.2262 -0.0638 0.062 Uiso 1 1 calc R
H18B H 0.0766 0.0961 -0.0810 0.062 Uiso 1 1 calc R
H18C H 0.0961 0.1279 -0.1471 0.062 Uiso 1 1 calc R

loop_
_atom_site_aniso_label
_atom_site_aniso_U_11
_atom_site_aniso_U_22
_atom_site_aniso_U_33
_atom_site_aniso_U_23
_atom_site_aniso_U_13
_atom_site_aniso_U_12
I1 0.03117(7) 0.01519(7) 0.04442(8) -0.00088(4) 0.01909(6) -0.00116(4)
O1 0.0185(5) 0.0248(6) 0.0228(5) -0.0065(4) 0.0113(4) -0.0069(4)
C1 0.0157(6) 0.0177(7) 0.0178(6) -0.0009(5) 0.0107(5) -0.0018(5)
O2 0.0348(7) 0.0383(7) 0.0362(7) -0.0080(5) 0.0253(6) -0.0124(6)
C2 0.0182(7) 0.0160(7) 0.0206(7) 0.0008(5) 0.0113(6) -0.0006(5)
O3 0.0182(5) 0.0219(5) 0.0222(5) 0.0053(4) 0.0116(4) 0.0052(4)
C3 0.0167(6) 0.0198(7) 0.0179(6) 0.0019(5) 0.0104(5) 0.0012(5)
O4 0.0358(6) 0.0360(7) 0.0367(6) 0.0109(5) 0.0270(6) 0.0094(5)
C4 0.0164(6) 0.0204(7) 0.0197(6) -0.0035(5) 0.0108(6) -0.0044(5)
C5 0.0208(7) 0.0151(7) 0.0243(7) -0.0001(5) 0.0145(6) -0.0009(5)
C6 0.0156(6) 0.0197(7) 0.0190(6) 0.0029(5) 0.0103(5) 0.0024(5)
C7 0.0151(6) 0.0218(7) 0.0199(7) -0.0014(5) 0.0093(6) -0.0025(5)
C8 0.0224(7) 0.0212(8) 0.0358(9) -0.0019(6) 0.0146(7) -0.0056(6)
C9 0.0322(9) 0.0359(10) 0.0202(7) -0.0060(6) 0.0138(7) -0.0073(7)
C10 0.0180(7) 0.0317(9) 0.0314(8) -0.0024(7) 0.0147(6) -0.0024(6)
C11 0.0168(7) 0.0265(8) 0.0194(7) 0.0032(6) 0.0079(6) 0.0022(6)
C12 0.0284(8) 0.0245(9) 0.0358(9) 0.0083(7) 0.0104(7) 0.0050(7)
C13 0.0200(7) 0.0399(10) 0.0298(8) 0.0062(7) 0.0142(7) 0.0073(7)
C14 0.0269(8) 0.0433(10) 0.0195(7) 0.0045(7) 0.0108(7) 0.0042(7)
C15 0.0211(7) 0.0236(8) 0.0348(8) -0.0082(6) 0.0175(7) -0.0064(6)
C16 0.0299(9) 0.0485(12) 0.0505(11) -0.0279(10) 0.0263(9) -0.0220(9)
C17 0.0271(8) 0.0237(8) 0.0242(7) 0.0061(6) 0.0145(6) 0.0045(6)
C18 0.0406(10) 0.0476(12) 0.0372(10) 0.0220(9) 0.0234(9) 0.0238(9)

loop_
_atom_type_symbol
_atom_type_description
_atom_type_scat_dispersion_real
_atom_type_scat_dispersion_imag
_atom_type_scat_source
C C 0.0033 0.0016 'International Tables Vol C Tables 4.2.6.8 and 6.1.1.4'
H H 0.0000 0.0000 'International Tables Vol C Tables 4.2.6.8 and 6.1.1.4'
O O 0.0106 0.0060 'International Tables Vol C Tables 4.2.6.8 and 6.1.1.4'
I I -0.4742 1.8119 'International Tables Vol C Tables 4.2.6.8 and 6.1.1.4'

loop_
_geom_angle_atom_site_label_1
_geom_angle_atom_site_label_2
_geom_angle_atom_site_label_3
_geom_angle
C15 O1 C4 118.11(12)
C6 C1 C2 115.99(13)
C6 C1 C7 123.12(13)
C2 C1 C7 120.89(13)
C3 C2 C1 125.02(14)
C3 C2 H2 117.5
C1 C2 H2 117.5
C17 O3 C6 117.12(11)
C4 C3 C2 116.15(13)
C4 C3 C11 123.10(13)
C2 C3 C11 120.74(13)
C5 C4 C3 121.48(14)
C5 C4 O1 118.70(13)
C3 C4 O1 119.58(13)
C4 C5 C6 119.70(14)
C4 C5 I1 121.21(11)
C6 C5 I1 119.06(11)
C1 C6 C5 121.59(13)
C1 C6 O3 120.37(13)
C5 C6 O3 117.86(13)
C8 C7 C9 107.29(13)
C8 C7 C1 111.77(12)
C9 C7 C1 110.50(12)
C8 C7 C10 107.09(13)
C9 C7 C10 110.16(13)
C1 C7 C10 109.95(12)
C7 C8 H8A 109.5
C7 C8 H8B 109.5
H8A C8 H8B 109.5
C7 C8 H8C 109.5
H8A C8 H8C 109.5
H8B C8 H8C 109.5
C7 C9 H9A 109.5
C7 C9 H9B 109.5
H9A C9 H9B 109.5
C7 C9 H9C 109.5
H9A C9 H9C 109.5
H9B C9 H9C 109.5
C7 C10 H10A 109.5
C7 C10 H10B 109.5
H10A C10 H10B 109.5
C7 C10 H10C 109.5
H10A C10 H10C 109.5
H10B C10 H10C 109.5
C12 C11 C14 107.15(15)
C12 C11 C3 111.41(13)
C14 C11 C3 110.05(13)
C12 C11 C13 107.15(14)
C14 C11 C13 110.11(14)
C3 C11 C13 110.88(13)
C11 C12 H12A 109.5
C11 C12 H12B 109.5
H12A C12 H12B 109.5
C11 C12 H12C 109.5
H12A C12 H12C 109.5
H12B C12 H12C 109.5
C11 C13 H13A 109.5
C11 C13 H13B 109.5
H13A C13 H13B 109.5
C11 C13 H13C 109.5
H13A C13 H13C 109.5
H13B C13 H13C 109.5
C11 C14 H14A 109.5
C11 C14 H14B 109.5
H14A C14 H14B 109.5
C11 C14 H14C 109.5
H14A C14 H14C 109.5
H14B C14 H14C 109.5
O2 C15 O1 123.79(14)
O2 C15 C16 126.21(16)
O1 C15 C16 109.99(14)
C15 C16 H16A 109.5
C15 C16 H16B 109.5
H16A C16 H16B 109.5
C15 C16 H16C 109.5
H16A C16 H16C 109.5
H16B C16 H16C 109.5
O4 C17 O3 123.77(14)
O4 C17 C18 126.40(15)
O3 C17 C18 109.83(14)
C17 C18 H18A 109.5
C17 C18 H18B 109.5
H18A C18 H18B 109.5
C17 C18 H18C 109.5
H18A C18 H18C 109.5
H18B C18 H18C 109.5

loop_
_geom_bond_atom_site_label_1
_geom_bond_atom_site_label_2
_geom_bond_distance
I1 C5 2.0900(16)
O1 C15 1.3704(19)
O1 C4 1.4047(17)
C1 C6 1.393(2)
C1 C2 1.399(2)
C1 C7 1.5405(19)
O2 C15 1.192(2)
C2 C3 1.398(2)
C2 H2 0.9500
O3 C17 1.3732(19)
O3 C6 1.4044(17)
C3 C4 1.396(2)
C3 C11 1.540(2)
O4 C17 1.189(2)
C4 C5 1.391(2)
C5 C6 1.398(2)
C7 C8 1.535(2)
C7 C9 1.538(2)
C7 C10 1.541(2)
C8 H8A 0.9800
C8 H8B 0.9800
C8 H8C 0.9800
C9 H9A 0.9800
C9 H9B 0.9800
C9 H9C 0.9800
C10 H10A 0.9800
C10 H10B 0.9800
C10 H10C 0.9800
C11 C12 1.535(2)
C11 C14 1.538(2)
C11 C13 1.542(2)
C12 H12A 0.9800
C12 H12B 0.9800
C12 H12C 0.9800
C13 H13A 0.9800
C13 H13B 0.9800
C13 H13C 0.9800
C14 H14A 0.9800
C14 H14B 0.9800
C14 H14C 0.9800
C15 C16 1.499(2)
C16 H16A 0.9800
C16 H16B 0.9800
C16 H16C 0.9800
C17 C18 1.497(2)
C18 H18A 0.9800
C18 H18B 0.9800
C18 H18C 0.9800

loop_
_geom_torsion_atom_site_label_1
_geom_torsion_atom_site_label_2
_geom_torsion_atom_site_label_3
_geom_torsion_atom_site_label_4
_geom_torsion
C6 C1 C2 C3 0.9(2)
C7 C1 C2 C3 -178.24(14)
C1 C2 C3 C4 0.2(2)
C1 C2 C3 C11 179.06(14)
C2 C3 C4 C5 0.3(2)
C11 C3 C4 C5 -178.45(13)
C2 C3 C4 O1 174.69(12)
C11 C3 C4 O1 -4.1(2)
C15 O1 C4 C5 -75.27(17)
C15 O1 C4 C3 110.22(16)
C3 C4 C5 C6 -2.1(2)
O1 C4 C5 C6 -176.46(13)
C3 C4 C5 I1 176.02(11)
O1 C4 C5 I1 1.62(18)
C2 C1 C6 C5 -2.6(2)
C7 C1 C6 C5 176.46(13)
C2 C1 C6 O3 -177.72(12)
C7 C1 C6 O3 1.4(2)
C4 C5 C6 C1 3.3(2)
I1 C5 C6 C1 -174.83(11)
C4 C5 C6 O3 178.48(13)
I1 C5 C6 O3 0.36(17)
C17 O3 C6 C1 -104.81(16)
C17 O3 C6 C5 79.93(17)
C6 C1 C7 C8 -176.42(14)
C2 C1 C7 C8 2.64(19)
C6 C1 C7 C9 64.17(19)
C2 C1 C7 C9 -116.76(15)
C6 C1 C7 C10 -57.64(19)
C2 C1 C7 C10 121.42(15)
C4 C3 C11 C12 178.97(15)
C2 C3 C11 C12 0.2(2)
C4 C3 C11 C14 60.27(19)
C2 C3 C11 C14 -118.46(16)
C4 C3 C11 C13 -61.79(19)
C2 C3 C11 C13 119.48(16)
C4 O1 C15 O2 -1.8(2)
C4 O1 C15 C16 178.19(15)
C6 O3 C17 O4 5.2(2)
C6 O3 C17 C18 -175.45(15)
